data_7018799
loop_
_publ_author_name
'Galassi, Rossana'
'Burini, Alfredo'
'Ricci, Simone'
'Pellei, Maura'
'Rigobello, Maria Pia'
'Citta, Anna'
'Dolmella, Alessandro'
'Gandin, Valentina'
'Marzano, Cristina'

_publ_section_title
;
 Synthesis and characterization of azolate gold(i) phosphane complexes as
 thioredoxin reductase inhibiting antitumor agents.
;
_journal_issue 17
_journal_name_full 'Dalton transactions (Cambridge, England : 2003)'
_journal_page_first 5307
_journal_page_last 5318
_journal_paper_doi 10.1039/c2dt11781a
_journal_volume 41
_journal_year 2012
_chemical_formula_moiety 'C23 H16 Au F6 N2 P'
_chemical_formula_sum 'C23 H16 Au F6 N2 P'
_chemical_formula_weight 662.31
_chemical_name_systematic
;
?
;
_space_group_crystal_system monoclinic
_space_group_IT_number 14
_space_group_name_Hall '-P 2ybc'
_space_group_name_H-M_alt 'P 1 21/c 1'
_symmetry_space_group_name_Hall '-P 2ybc'
_symmetry_space_group_name_H-M 'P 1 21/c 1'
_atom_sites_solution_hydrogens geom
_atom_sites_solution_primary direct
_atom_sites_solution_secondary difmap
_audit_creation_date 2011-11-17
_audit_creation_method
;
Olex2 1.1
(compiled 2011.11.01 svn.r2039, GUI svn.r3906)
;
_cell_angle_alpha 90.00
_cell_angle_beta 97.79(3)
_cell_angle_gamma 90.00
_cell_formula_units_Z 8
_cell_length_a 14.633(4)
_cell_length_b 9.092(2)
_cell_length_c 35.389(5)
_cell_measurement_temperature 293(2)
_cell_volume 4664.8(18)
_computing_cell_refinement 'Denzo (Otwinowski & Minor 1997)'
_computing_data_collection 'XPRESS (MacScience, 2002)'
_computing_data_reduction 'Denzo and Scalepack (Otwinowski & Minor 1997)'
_computing_molecular_graphics 'Ortep3 for Windows (Farrugia,1997)'
_computing_publication_material
;
O. V. Dolomanov, L. J. Bourhis, R. J. Gildea, J. A. K. Howard and H. Puschmann,
OLEX2: a complete structure solution, refinement and analysis program.
J. Appl. Cryst. (2009). 42, 339-341.
;
_computing_structure_refinement
;
SHELXL, G.M. Sheldrick, Acta Cryst.
2008). A64, 112-122
;
_computing_structure_solution 'SHELXS-97 (Sheldrick, 1990)'
_diffrn_ambient_temperature 293(2)
_diffrn_measured_fraction_theta_full 0.856
_diffrn_measured_fraction_theta_max 0.856
_diffrn_measurement_device_type 'Enraf-Nonius dip1030 image plate diffractometer'
_diffrn_measurement_method '\f-scans with narrow frames'
_diffrn_radiation_monochromator graphite
_diffrn_radiation_type MoK\a
_diffrn_radiation_wavelength 0.71073
_diffrn_reflns_av_R_equivalents 0.0000
_diffrn_reflns_av_unetI/netI 0.0443
_diffrn_reflns_limit_h_max 18
_diffrn_reflns_limit_h_min -18
_diffrn_reflns_limit_k_max 11
_diffrn_reflns_limit_k_min 0
_diffrn_reflns_limit_l_max 45
_diffrn_reflns_limit_l_min 0
_diffrn_reflns_number 9147
_diffrn_reflns_theta_full 27.48
_diffrn_reflns_theta_max 27.48
_diffrn_reflns_theta_min 1.94
_diffrn_source 'fine-focus sealed tube'
_exptl_absorpt_coefficient_mu 6.437
_exptl_absorpt_correction_T_max 0.4160
_exptl_absorpt_correction_T_min 0.3199
_exptl_absorpt_correction_type refdelf
_exptl_absorpt_process_details
;
Parkin S,Moezzi B & Hope H, (1995) J. Appl. Cryst. 28, 53-56
Cubic fit to sin(theta)/lambda - 24 parameters
;
_exptl_crystal_colour colourless
_exptl_crystal_colour_primary colourless
_exptl_crystal_density_diffrn 1.886
_exptl_crystal_density_method 'not measured'
_exptl_crystal_description needle
_exptl_crystal_F_000 2528
_exptl_crystal_size_max 0.35
_exptl_crystal_size_mid 0.15
_exptl_crystal_size_min 0.15
_refine_diff_density_max 0.991
_refine_diff_density_min -0.588
_refine_diff_density_rms 0.104
_refine_ls_extinction_method none
_refine_ls_goodness_of_fit_ref 0.932
_refine_ls_hydrogen_treatment constr
_refine_ls_matrix_type full
_refine_ls_number_parameters 593
_refine_ls_number_reflns 9147
_refine_ls_number_restraints 0
_refine_ls_restrained_S_all 0.932
_refine_ls_R_factor_all 0.0600
_refine_ls_R_factor_gt 0.0368
_refine_ls_shift/su_max 0.002
_refine_ls_shift/su_mean 0.000
_refine_ls_structure_factor_coef Fsqd
_refine_ls_weighting_details 'calc w=1/[\s^2^(Fo^2^)+(0.0534P)^2^+0.0000P] where P=(Fo^2^+2Fc^2^)/3'
_refine_ls_weighting_scheme calc
_refine_ls_wR_factor_gt 0.0891
_refine_ls_wR_factor_ref 0.0979
_reflns_number_gt 6221
_reflns_number_total 9147
_reflns_threshold_expression >2sigma(I)
_cod_data_source_file c2dt11781a.txt
_cod_data_source_block camCF3
_cod_original_cell_volume 4664.8(17)
_cod_database_code 7018799

loop_
_space_group_symop_id
_space_group_symop_operation_xyz
1 'x, y, z'
2 '-x, y+1/2, -z+1/2'
3 '-x, -y, -z'
4 'x, -y-1/2, z-1/2'

loop_
_atom_site_label
_atom_site_type_symbol
_atom_site_fract_x
_atom_site_fract_y
_atom_site_fract_z
_atom_site_U_iso_or_equiv
_atom_site_adp_type
_atom_site_occupancy
_atom_site_symmetry_multiplicity
_atom_site_calc_flag
_atom_site_refinement_flags
Au1 Au 0.270898(19) 0.47186(2) 0.145654(6) 0.06229(9) Uani 1 1 d .
Au2 Au 0.804352(18) 0.51107(2) 0.112167(7) 0.06020(8) Uani 1 1 d .
P1 P 0.25154(12) 0.62791(15) 0.09627(4) 0.0592(4) Uani 1 1 d .
P2 P 0.90244(12) 0.33223(15) 0.13474(4) 0.0578(4) Uani 1 1 d .
N1 N 0.2890(4) 0.3232(5) 0.18952(13) 0.0648(13) Uani 1 1 d .
N2 N 0.7102(4) 0.6750(5) 0.09586(13) 0.0622(13) Uani 1 1 d .
N3 N 0.2269(4) 0.2155(5) 0.19040(15) 0.0735(15) Uani 1 1 d .
N4 N 0.7310(4) 0.7887(5) 0.07371(14) 0.0692(14) Uani 1 1 d .
C1 C 0.3543(5) 0.3123(7) 0.22047(17) 0.0703(17) Uani 1 1 d .
C2 C 0.3347(5) 0.1935(7) 0.24191(17) 0.0745(18) Uani 1 1 d .
H2 H 0.3673 0.1583 0.2645 0.089 Uiso 1 1 calc R
C3 C 0.2558(5) 0.1399(7) 0.22196(19) 0.0726(18) Uani 1 1 d .
C4 C 0.4291(9) 0.4143(15) 0.2277(3) 0.131(4) Uani 1 1 d .
C5 C 0.2006(9) 0.0109(10) 0.2316(4) 0.118(4) Uani 1 1 d .
C6 C 0.1311(4) 0.6699(6) 0.08016(15) 0.0604(15) Uani 1 1 d .
C7 C 0.0898(5) 0.7960(7) 0.09176(19) 0.0741(19) Uani 1 1 d .
H7 H 0.1248 0.8643 0.1070 0.089 Uiso 1 1 calc R
C8 C -0.0022(6) 0.8206(7) 0.0809(2) 0.079(2) Uani 1 1 d .
H8 H -0.0291 0.9060 0.0888 0.095 Uiso 1 1 calc R
C9 C -0.0561(5) 0.7205(8) 0.0583(2) 0.085(2) Uani 1 1 d .
H9 H -0.1188 0.7378 0.0512 0.102 Uiso 1 1 calc R
C10 C -0.0162(5) 0.5964(8) 0.0466(2) 0.081(2) Uani 1 1 d .
H10 H -0.0515 0.5296 0.0309 0.097 Uiso 1 1 calc R
C11 C 0.0765(5) 0.5688(7) 0.05784(19) 0.0729(18) Uani 1 1 d .
H11 H 0.1026 0.4820 0.0504 0.087 Uiso 1 1 calc R
C12 C 0.2990(4) 0.5547(5) 0.05531(16) 0.0569(14) Uani 1 1 d .
C13 C 0.3665(5) 0.4498(6) 0.06126(18) 0.0664(16) Uani 1 1 d .
H13 H 0.3847 0.4128 0.0856 0.080 Uiso 1 1 calc R
C14 C 0.4079(5) 0.3984(7) 0.0302(2) 0.080(2) Uani 1 1 d .
H14 H 0.4551 0.3294 0.0343 0.096 Uiso 1 1 calc R
C15 C 0.3796(6) 0.4487(7) -0.0059(2) 0.080(2) Uani 1 1 d .
H15 H 0.4071 0.4133 -0.0263 0.096 Uiso 1 1 calc R
C16 C 0.3102(6) 0.5522(8) -0.01199(19) 0.088(2) Uani 1 1 d .
H16 H 0.2911 0.5871 -0.0365 0.105 Uiso 1 1 calc R
C17 C 0.2694(5) 0.6035(7) 0.01812(17) 0.0756(18) Uani 1 1 d .
H17 H 0.2217 0.6714 0.0138 0.091 Uiso 1 1 calc R
C18 C 0.3079(4) 0.8044(6) 0.10680(16) 0.0612(15) Uani 1 1 d .
C19 C 0.3201(5) 0.9017(6) 0.07777(19) 0.0733(18) Uani 1 1 d .
H19 H 0.2991 0.8765 0.0526 0.088 Uiso 1 1 calc R
C20 C 0.3634(6) 1.0373(7) 0.0858(2) 0.083(2) Uani 1 1 d .
H20 H 0.3712 1.1030 0.0664 0.099 Uiso 1 1 calc R
C21 C 0.3938(6) 1.0704(8) 0.1229(3) 0.092(2) Uani 1 1 d .
H21 H 0.4238 1.1593 0.1287 0.110 Uiso 1 1 calc R
C22 C 0.3814(6) 0.9770(7) 0.1517(2) 0.093(2) Uani 1 1 d .
H22 H 0.4014 1.0037 0.1769 0.112 Uiso 1 1 calc R
C23 C 0.3392(5) 0.8428(7) 0.14388(18) 0.080(2) Uani 1 1 d .
H23 H 0.3320 0.7782 0.1636 0.096 Uiso 1 1 calc R
C24 C 0.6257(5) 0.6905(7) 0.10592(17) 0.0686(17) Uani 1 1 d .
C25 C 0.5866(5) 0.8188(7) 0.08965(19) 0.0761(19) Uani 1 1 d .
H25 H 0.5287 0.8584 0.0914 0.091 Uiso 1 1 calc R
C26 C 0.6551(5) 0.8726(7) 0.07016(19) 0.0713(18) Uani 1 1 d .
C27 C 0.5860(6) 0.5873(9) 0.1305(2) 0.082(2) Uani 1 1 d .
C28 C 0.6557(7) 1.0090(9) 0.0462(3) 0.105(3) Uani 1 1 d .
C29 C 0.8424(5) 0.1768(6) 0.15194(17) 0.0681(17) Uani 1 1 d .
C30 C 0.7576(6) 0.1972(10) 0.1633(2) 0.103(3) Uani 1 1 d .
H30 H 0.7317 0.2907 0.1630 0.124 Uiso 1 1 calc R
C31 C 0.7104(7) 0.0762(13) 0.1754(3) 0.132(4) Uani 1 1 d .
H31 H 0.6528 0.0896 0.1833 0.159 Uiso 1 1 calc R
C32 C 0.7477(10) -0.0613(13) 0.1759(3) 0.136(5) Uani 1 1 d .
H32 H 0.7152 -0.1415 0.1835 0.163 Uiso 1 1 calc R
C33 C 0.8319(9) -0.0803(9) 0.1652(2) 0.117(4) Uani 1 1 d .
H33 H 0.8572 -0.1742 0.1659 0.141 Uiso 1 1 calc R
C34 C 0.8816(7) 0.0366(7) 0.1533(2) 0.093(3) Uani 1 1 d .
H34 H 0.9400 0.0219 0.1463 0.112 Uiso 1 1 calc R
C35 C 0.9824(4) 0.4027(6) 0.17394(16) 0.0578(14) Uani 1 1 d .
C36 C 1.0031(5) 0.3293(7) 0.20796(18) 0.080(2) Uani 1 1 d .
H36 H 0.9755 0.2392 0.2116 0.095 Uiso 1 1 calc R
C37 C 1.0653(6) 0.3898(9) 0.2367(2) 0.099(3) Uani 1 1 d .
H37 H 1.0800 0.3395 0.2596 0.118 Uiso 1 1 calc R
C38 C 1.1053(6) 0.5227(9) 0.2318(2) 0.100(3) Uani 1 1 d .
H38 H 1.1451 0.5646 0.2516 0.121 Uiso 1 1 calc R
C39 C 1.0866(6) 0.5935(8) 0.1979(2) 0.093(2) Uani 1 1 d .
H39 H 1.1173 0.6807 0.1940 0.112 Uiso 1 1 calc R
C40 C 1.0226(6) 0.5381(7) 0.1689(2) 0.083(2) Uani 1 1 d .
H40 H 1.0069 0.5910 0.1465 0.100 Uiso 1 1 calc R
C41 C 0.9720(4) 0.2587(6) 0.10049(16) 0.0596(15) Uani 1 1 d .
C42 C 0.9326(5) 0.2321(6) 0.06338(16) 0.0671(17) Uani 1 1 d .
H42 H 0.8699 0.2481 0.0562 0.081 Uiso 1 1 calc R
C43 C 0.9870(6) 0.1813(7) 0.0369(2) 0.083(2) Uani 1 1 d .
H43 H 0.9603 0.1631 0.0120 0.100 Uiso 1 1 calc R
C44 C 1.0786(7) 0.1580(7) 0.0469(2) 0.093(2) Uani 1 1 d .
H44 H 1.1143 0.1255 0.0287 0.112 Uiso 1 1 calc R
C45 C 1.1192(6) 0.1825(7) 0.0841(2) 0.084(2) Uani 1 1 d .
H45 H 1.1819 0.1659 0.0910 0.101 Uiso 1 1 calc R
C46 C 1.0653(5) 0.2322(6) 0.11097(18) 0.0684(17) Uani 1 1 d .
H46 H 1.0920 0.2477 0.1360 0.082 Uiso 1 1 calc R
F3 F 0.4788(5) 0.3966(9) 0.26102(19) 0.223(4) Uani 1 1 d .
F1 F 0.4102(7) 0.5539(8) 0.2235(3) 0.230(5) Uani 1 1 d .
F2 F 0.4886(6) 0.4027(12) 0.2032(3) 0.218(4) Uani 1 1 d .
F4 F 0.2481(5) -0.1100(6) 0.2350(3) 0.195(3) Uani 1 1 d .
F5 F 0.1756(7) 0.0230(9) 0.2648(3) 0.217(4) Uani 1 1 d .
F6 F 0.1299(6) -0.0180(7) 0.2091(3) 0.225(5) Uani 1 1 d .
F7 F 0.5794(4) 0.4491(5) 0.11595(15) 0.1110(15) Uani 1 1 d .
F9 F 0.5020(4) 0.6224(6) 0.13661(16) 0.1289(19) Uani 1 1 d .
F8 F 0.6380(3) 0.5685(5) 0.16468(12) 0.1070(14) Uani 1 1 d .
F11 F 0.5758(9) 1.0482(12) 0.0316(4) 0.116(4) Uiso 0.484(12) 1 d P
F10 F 0.6829(9) 1.1293(11) 0.0682(3) 0.115(4) Uiso 0.484(12) 1 d P
F12 F 0.7164(10) 1.0113(11) 0.0220(4) 0.119(5) Uiso 0.484(12) 1 d P
F10A F 0.5908(9) 1.1052(11) 0.0581(3) 0.125(4) Uiso 0.516(12) 1 d P
F11A F 0.6228(9) 0.9844(10) 0.0102(4) 0.121(4) Uiso 0.516(12) 1 d P
F12A F 0.7309(10) 1.0764(13) 0.0494(3) 0.128(4) Uiso 0.516(12) 1 d P

loop_
_atom_site_aniso_label
_atom_site_aniso_U_11
_atom_site_aniso_U_22
_atom_site_aniso_U_33
_atom_site_aniso_U_23
_atom_site_aniso_U_13
_atom_site_aniso_U_12
Au1 0.0663(2) 0.06384(14) 0.05678(14) 0.00907(9) 0.00849(11) 0.00414(10)
Au2 0.05145(18) 0.06835(14) 0.06039(14) 0.00199(9) 0.00613(10) 0.00817(10)
P1 0.0630(13) 0.0587(8) 0.0560(9) 0.0050(6) 0.0089(7) 0.0071(7)
P2 0.0546(12) 0.0603(8) 0.0574(9) 0.0027(6) 0.0039(7) 0.0021(7)
N1 0.060(4) 0.076(3) 0.058(3) 0.006(2) 0.009(3) -0.002(3)
N2 0.056(4) 0.068(3) 0.063(3) -0.001(2) 0.009(2) 0.012(2)
N3 0.065(4) 0.072(3) 0.080(4) 0.014(2) -0.002(3) -0.009(3)
N4 0.061(4) 0.076(3) 0.070(3) 0.007(2) 0.007(3) 0.004(3)
C1 0.061(5) 0.081(4) 0.067(4) 0.011(3) 0.002(3) -0.006(3)
C2 0.073(6) 0.092(4) 0.058(4) 0.017(3) 0.006(3) 0.003(4)
C3 0.073(6) 0.069(4) 0.078(4) 0.015(3) 0.016(4) -0.001(3)
C4 0.112(10) 0.186(11) 0.086(7) 0.039(6) -0.023(6) -0.068(8)
C5 0.134(11) 0.100(7) 0.119(8) 0.041(5) 0.010(7) -0.021(6)
C6 0.067(5) 0.056(3) 0.059(3) 0.010(2) 0.011(3) 0.004(3)
C7 0.076(6) 0.066(4) 0.084(5) 0.002(3) 0.020(4) 0.007(3)
C8 0.067(6) 0.073(4) 0.103(5) 0.007(3) 0.028(4) 0.021(4)
C9 0.058(6) 0.105(5) 0.095(5) 0.038(4) 0.017(4) 0.003(4)
C10 0.068(6) 0.080(4) 0.092(5) 0.011(3) 0.001(4) -0.001(4)
C11 0.068(6) 0.061(3) 0.089(5) 0.002(3) 0.009(4) 0.010(3)
C12 0.058(4) 0.053(3) 0.060(3) 0.002(2) 0.014(3) 0.003(3)
C13 0.061(5) 0.061(3) 0.077(4) 0.011(3) 0.011(3) 0.004(3)
C14 0.067(6) 0.076(4) 0.103(6) -0.009(3) 0.028(4) 0.010(3)
C15 0.090(6) 0.087(4) 0.067(4) -0.019(3) 0.024(4) 0.000(4)
C16 0.109(7) 0.100(5) 0.053(4) -0.002(3) 0.007(4) 0.019(5)
C17 0.072(5) 0.086(4) 0.067(4) 0.002(3) 0.004(3) 0.017(4)
C18 0.057(5) 0.061(3) 0.066(4) -0.002(2) 0.012(3) 0.009(3)
C19 0.081(6) 0.063(4) 0.077(4) 0.002(3) 0.013(4) 0.001(3)
C20 0.077(6) 0.071(4) 0.102(6) 0.008(3) 0.017(4) 0.005(3)
C21 0.077(6) 0.060(4) 0.139(8) -0.011(4) 0.020(5) -0.001(4)
C22 0.094(7) 0.086(5) 0.096(6) -0.027(4) 0.000(5) -0.003(4)
C23 0.101(7) 0.068(4) 0.072(4) -0.009(3) 0.010(4) 0.002(3)
C24 0.060(5) 0.083(4) 0.064(4) -0.004(3) 0.011(3) 0.005(3)
C25 0.043(5) 0.091(4) 0.092(5) 0.000(3) 0.002(3) 0.025(3)
C26 0.056(5) 0.077(4) 0.079(4) 0.011(3) 0.004(3) 0.010(3)
C27 0.053(6) 0.106(5) 0.090(5) 0.004(4) 0.016(4) 0.013(4)
C28 0.074(7) 0.113(6) 0.123(8) 0.000(5) -0.001(6) 0.030(5)
C29 0.071(6) 0.068(4) 0.063(4) 0.008(3) 0.003(3) -0.007(3)
C30 0.083(8) 0.115(6) 0.111(6) 0.041(5) 0.013(5) -0.006(5)
C31 0.070(7) 0.180(10) 0.142(9) 0.067(8) 0.000(6) -0.051(7)
C32 0.176(14) 0.134(8) 0.087(7) 0.025(6) -0.017(7) -0.093(9)
C33 0.204(13) 0.079(5) 0.067(5) 0.004(3) 0.011(6) -0.049(6)
C34 0.140(8) 0.072(4) 0.068(4) -0.004(3) 0.016(5) -0.012(4)
C35 0.051(4) 0.063(3) 0.059(3) -0.006(2) 0.005(3) 0.002(3)
C36 0.091(6) 0.081(4) 0.064(4) -0.006(3) 0.003(4) 0.004(4)
C37 0.112(8) 0.112(6) 0.065(5) -0.007(4) -0.012(4) 0.005(5)
C38 0.087(7) 0.121(7) 0.085(6) -0.040(5) -0.019(5) 0.012(5)
C39 0.086(7) 0.081(5) 0.110(6) -0.021(4) 0.007(5) -0.015(4)
C40 0.080(6) 0.077(4) 0.089(5) -0.004(3) -0.005(4) -0.009(4)
C41 0.055(5) 0.063(3) 0.059(4) 0.004(2) 0.002(3) 0.008(3)
C42 0.073(5) 0.062(3) 0.064(4) 0.001(2) 0.002(3) 0.010(3)
C43 0.102(7) 0.081(4) 0.068(4) -0.007(3) 0.016(4) 0.010(4)
C44 0.109(8) 0.079(4) 0.100(6) -0.005(4) 0.042(5) 0.014(4)
C45 0.072(6) 0.079(4) 0.103(6) -0.006(4) 0.021(4) 0.009(4)
C46 0.063(5) 0.065(3) 0.076(4) -0.005(3) 0.008(3) 0.007(3)
F3 0.207(8) 0.275(8) 0.153(6) 0.089(6) -0.103(5) -0.146(7)
F1 0.286(12) 0.136(5) 0.228(8) 0.048(6) -0.107(8) -0.116(7)
F2 0.140(7) 0.301(12) 0.217(9) 0.026(7) 0.038(6) -0.119(7)
F4 0.165(7) 0.101(4) 0.325(10) 0.085(5) 0.056(6) 0.007(4)
F5 0.267(11) 0.224(8) 0.178(8) 0.033(5) 0.097(7) -0.118(7)
F6 0.182(8) 0.167(6) 0.295(11) 0.101(6) -0.080(8) -0.107(5)
F7 0.107(4) 0.096(3) 0.131(4) 0.005(3) 0.021(3) -0.016(3)
F9 0.076(4) 0.144(4) 0.179(5) 0.044(3) 0.061(3) 0.027(3)
F8 0.108(4) 0.139(3) 0.075(3) 0.018(2) 0.018(3) -0.004(3)

loop_
_atom_type_symbol
_atom_type_description
_atom_type_scat_dispersion_real
_atom_type_scat_dispersion_imag
_atom_type_scat_source
C C 0.0033 0.0016 'International Tables Vol C Tables 4.2.6.8 and 6.1.1.4'
H H 0.0000 0.0000 'International Tables Vol C Tables 4.2.6.8 and 6.1.1.4'
N N 0.0061 0.0033 'International Tables Vol C Tables 4.2.6.8 and 6.1.1.4'
F F 0.0171 0.0103 'International Tables Vol C Tables 4.2.6.8 and 6.1.1.4'
P P 0.1023 0.0942 'International Tables Vol C Tables 4.2.6.8 and 6.1.1.4'
Au Au -2.0133 8.8022 'International Tables Vol C Tables 4.2.6.8 and 6.1.1.4'

loop_
_geom_angle_atom_site_label_1
_geom_angle_atom_site_label_2
_geom_angle_atom_site_label_3
_geom_angle
N1 Au1 P1 178.00(14)
N2 Au2 P2 175.13(14)
C6 P1 Au1 113.13(18)
C6 P1 C18 105.8(3)
C12 P1 Au1 111.65(18)
C12 P1 C6 106.6(3)
C12 P1 C18 106.0(3)
C18 P1 Au1 113.2(2)
C29 P2 Au2 111.7(2)
C29 P2 C41 106.2(3)
C35 P2 Au2 109.44(19)
C35 P2 C29 108.1(3)
C35 P2 C41 106.3(3)
C41 P2 Au2 114.79(18)
N3 N1 Au1 118.8(4)
N3 N1 C1 109.5(5)
C1 N1 Au1 131.7(4)
N4 N2 Au2 121.3(4)
C24 N2 Au2 127.5(4)
C24 N2 N4 111.1(5)
C3 N3 N1 104.9(5)
C26 N4 N2 103.9(5)
N1 C1 C2 109.1(6)
N1 C1 C4 122.3(6)
C2 C1 C4 128.6(7)
C1 C2 H2 128.6
C3 C2 C1 102.8(6)
C3 C2 H2 128.6
N3 C3 C2 113.7(6)
N3 C3 C5 118.6(7)
C2 C3 C5 127.7(7)
F3 C4 C1 113.5(8)
F3 C4 F2 104.4(12)
F1 C4 C1 117.7(11)
F1 C4 F3 107.7(10)
F1 C4 F2 98.8(9)
F2 C4 C1 113.0(11)
F4 C5 C3 112.8(10)
F5 C5 C3 112.0(9)
F5 C5 F4 101.8(9)
F6 C5 C3 116.7(8)
F6 C5 F4 105.6(10)
F6 C5 F5 106.7(13)
C7 C6 P1 121.7(5)
C7 C6 C11 118.4(6)
C11 C6 P1 119.8(5)
C6 C7 H7 119.8
C8 C7 C6 120.4(6)
C8 C7 H7 119.8
C7 C8 H8 119.5
C7 C8 C9 121.1(6)
C9 C8 H8 119.5
C8 C9 H9 120.5
C10 C9 C8 119.1(7)
C10 C9 H9 120.5
C9 C10 H10 119.8
C9 C10 C11 120.5(7)
C11 C10 H10 119.8
C6 C11 H11 119.7
C10 C11 C6 120.6(6)
C10 C11 H11 119.7
C13 C12 P1 118.6(4)
C13 C12 C17 119.3(5)
C17 C12 P1 122.1(5)
C12 C13 H13 120.3
C12 C13 C14 119.4(6)
C14 C13 H13 120.3
C13 C14 H14 119.6
C15 C14 C13 120.8(6)
C15 C14 H14 119.6
C14 C15 H15 120.1
C14 C15 C16 119.8(6)
C16 C15 H15 120.1
C15 C16 H16 120.0
C17 C16 C15 119.9(6)
C17 C16 H16 120.0
C12 C17 H17 119.6
C16 C17 C12 120.7(6)
C16 C17 H17 119.6
C19 C18 P1 120.8(5)
C23 C18 P1 120.1(5)
C23 C18 C19 119.1(6)
C18 C19 H19 119.6
C18 C19 C20 120.9(6)
C20 C19 H19 119.6
C19 C20 H20 121.0
C21 C20 C19 118.0(7)
C21 C20 H20 121.0
C20 C21 H21 119.1
C22 C21 C20 121.8(7)
C22 C21 H21 119.1
C21 C22 H22 119.9
C21 C22 C23 120.3(7)
C23 C22 H22 119.9
C18 C23 C22 119.9(7)
C18 C23 H23 120.0
C22 C23 H23 120.0
N2 C24 C25 108.7(6)
N2 C24 C27 123.3(6)
C25 C24 C27 127.9(7)
C24 C25 H25 128.7
C26 C25 C24 102.6(6)
C26 C25 H25 128.7
N4 C26 C25 113.6(6)
N4 C26 C28 117.1(7)
C25 C26 C28 129.4(7)
F7 C27 C24 112.5(6)
F9 C27 C24 113.5(6)
F9 C27 F7 105.5(6)
F9 C27 F8 108.1(7)
F8 C27 C24 113.3(7)
F8 C27 F7 103.1(6)
F11 C28 C26 112.8(10)
F11 C28 F10 100.9(9)
F11 C28 F12 113.6(11)
F11 C28 F10A 47.0(6)
F11 C28 F11A 57.1(8)
F10 C28 C26 111.1(9)
F10 C28 F10A 59.0(7)
F12 C28 C26 115.9(8)
F12 C28 F10 100.8(10)
F12 C28 F10A 137.2(10)
F12 C28 F11A 64.2(8)
F10A C28 C26 106.8(9)
F11A C28 C26 112.1(8)
F11A C28 F10 136.5(9)
F11A C28 F10A 102.9(9)
F12A C28 C26 115.2(9)
F12A C28 F11 130.7(11)
F12A C28 F10 51.3(8)
F12A C28 F12 52.2(8)
F12A C28 F10A 107.0(11)
F12A C28 F11A 111.8(11)
C30 C29 P2 119.5(5)
C30 C29 C34 119.9(7)
C34 C29 P2 120.5(6)
C29 C30 H30 120.3
C29 C30 C31 119.3(9)
C31 C30 H30 120.3
C30 C31 H31 119.6
C32 C31 C30 120.7(11)
C32 C31 H31 119.6
C31 C32 H32 120.2
C33 C32 C31 119.6(9)
C33 C32 H32 120.2
C32 C33 H33 119.2
C32 C33 C34 121.7(10)
C34 C33 H33 119.2
C29 C34 H34 120.7
C33 C34 C29 118.7(10)
C33 C34 H34 120.7
C36 C35 P2 122.9(5)
C36 C35 C40 119.8(6)
C40 C35 P2 117.3(5)
C35 C36 H36 120.1
C35 C36 C37 119.7(7)
C37 C36 H36 120.1
C36 C37 H37 119.7
C38 C37 C36 120.6(7)
C38 C37 H37 119.7
C37 C38 H38 120.2
C39 C38 C37 119.7(7)
C39 C38 H38 120.2
C38 C39 H39 119.5
C38 C39 C40 121.1(7)
C40 C39 H39 119.5
C35 C40 H40 120.5
C39 C40 C35 119.0(7)
C39 C40 H40 120.5
C42 C41 P2 120.1(5)
C42 C41 C46 119.5(6)
C46 C41 P2 120.5(4)
C41 C42 H42 120.1
C41 C42 C43 119.8(7)
C43 C42 H42 120.1
C42 C43 H43 119.5
C44 C43 C42 120.9(7)
C44 C43 H43 119.5
C43 C44 H44 119.9
C43 C44 C45 120.1(7)
C45 C44 H44 119.9
C44 C45 H45 120.2
C44 C45 C46 119.5(7)
C46 C45 H45 120.2
C41 C46 C45 120.2(6)
C41 C46 H46 119.9
C45 C46 H46 119.9
F10A F11 C28 73.1(12)
F10A F11 F11A 134.6(17)
F11A F11 C28 63.7(10)
F10A F10 C28 61.5(8)
F12A F10 C28 58.9(9)
F12A F10 F10A 116.3(14)
C28 F12 F11A 58.0(9)
F12A F12 C28 61.0(10)
F12A F12 F11A 114.2(15)
F11 F10A C28 59.9(10)
F11 F10A F10 112.7(15)
F10 F10A C28 59.5(8)
C28 F11A F12 57.8(9)
F11 F11A C28 59.2(9)
F11 F11A F12 109.8(13)
F10 F12A C28 69.8(11)
F12 F12A C28 66.8(11)
F12 F12A F10 131.7(18)

loop_
_geom_bond_atom_site_label_1
_geom_bond_atom_site_label_2
_geom_bond_distance
Au1 P1 2.2390(14)
Au1 N1 2.048(5)
Au2 P2 2.2431(15)
Au2 N2 2.058(5)
P1 C6 1.817(6)
P1 C12 1.816(6)
P1 C18 1.820(6)
P2 C29 1.812(6)
P2 C35 1.807(6)
P2 C41 1.813(6)
N1 N3 1.340(7)
N1 C1 1.356(7)
N2 N4 1.356(6)
N2 C24 1.340(8)
N3 C3 1.331(7)
N4 C26 1.339(8)
C1 C2 1.372(8)
C1 C4 1.431(11)
C2 H2 0.9300
C2 C3 1.359(9)
C3 C5 1.489(11)
C4 F3 1.309(9)
C4 F1 1.303(15)
C4 F2 1.312(14)
C5 F4 1.297(12)
C5 F5 1.282(13)
C5 F6 1.246(12)
C6 C7 1.384(8)
C6 C11 1.391(8)
C7 H7 0.9300
C7 C8 1.368(9)
C8 H8 0.9300
C8 C9 1.386(10)
C9 H9 0.9300
C9 C10 1.360(10)
C10 H10 0.9300
C10 C11 1.385(9)
C11 H11 0.9300
C12 C13 1.369(8)
C12 C17 1.401(8)
C13 H13 0.9300
C13 C14 1.404(8)
C14 H14 0.9300
C14 C15 1.368(9)
C15 H15 0.9300
C15 C16 1.380(10)
C16 H16 0.9300
C16 C17 1.371(9)
C17 H17 0.9300
C18 C19 1.385(8)
C18 C23 1.375(8)
C19 H19 0.9300
C19 C20 1.398(9)
C20 H20 0.9300
C20 C21 1.363(10)
C21 H21 0.9300
C21 C22 1.357(11)
C22 H22 0.9300
C22 C23 1.379(9)
C23 H23 0.9300
C24 C25 1.389(8)
C24 C27 1.454(10)
C25 H25 0.9300
C25 C26 1.381(9)
C26 C28 1.503(11)
C27 F7 1.357(9)
C27 F9 1.315(8)
C27 F8 1.348(8)
C28 F11 1.263(14)
C28 F10 1.371(14)
C28 F12 1.314(15)
C28 F10A 1.398(14)
C28 F11A 1.318(14)
C28 F12A 1.251(14)
C29 C30 1.369(10)
C29 C34 1.396(9)
C30 H30 0.9300
C30 C31 1.397(11)
C31 H31 0.9300
C31 C32 1.364(17)
C32 H32 0.9300
C32 C33 1.347(15)
C33 H33 0.9300
C33 C34 1.386(11)
C34 H34 0.9300
C35 C36 1.374(8)
C35 C40 1.387(9)
C36 H36 0.9300
C36 C37 1.384(9)
C37 H37 0.9300
C37 C38 1.363(11)
C38 H38 0.9300
C38 C39 1.357(10)
C39 H39 0.9300
C39 C40 1.385(10)
C40 H40 0.9300
C41 C42 1.382(7)
C41 C46 1.387(8)
C42 H42 0.9300
C42 C43 1.388(9)
C43 H43 0.9300
C43 C44 1.355(10)
C44 H44 0.9300
C44 C45 1.389(10)
C45 H45 0.9300
C45 C46 1.389(9)
C46 H46 0.9300
F11 F10A 1.069(12)
F11 F11A 1.234(14)
F10 F10A 1.365(13)
F10 F12A 1.139(14)
F12 F11A 1.399(15)
F12 F12A 1.129(14)
